data_4513276
loop_
_publ_author_name
'Dur\'a, Gema'
'Carri\'on, M. Carmen'
'Jal\'on, F\'elix A.'
'Manzano, Blanca R.'
'Rodr\'iguez, Ana M.'
'Mereiter, Kurt'

_publ_section_title
;
 Robust 2D Coordination Networks from a Two-Step Assembly Process with
 Predesigned Silver Cyclic Dimers and Hexamethylenetetramine
;
_journal_issue 7
_journal_name_full 'Crystal Growth &amp; Design'
_journal_page_first 3321
_journal_paper_doi 10.1021/acs.cgd.5b00428
_journal_volume 15
_journal_year 2015
_chemical_formula_moiety 'C42 H45 Ag3 N19, 3(F6 P)'
_chemical_formula_sum 'C42 H45 Ag3 F18 N19 P3'
_chemical_formula_weight 1574.49
_chemical_name_common 'AgPF6-eggcrate squeezed'
_chemical_name_systematic
;
Silver hexafluorophosphate / 4-[di(pyrazol-1-yl)methyl]pyridine / hexamethylene-
tetramine 3:3:1 coordination polymer, 2-dimensional, with mainly dimethyl
formamide solvent queezed and not contained in chemical formula and 
quantities derived thereof.
;
_space_group_crystal_system trigonal
_space_group_IT_number 166
_space_group_name_Hall '-R 3 2"'
_space_group_name_H-M_alt 'R -3 m :H'
_symmetry_space_group_name_Hall '-R 3 2"'
_symmetry_space_group_name_H-M 'R -3 m :H'
_atom_sites_solution_hydrogens geom
_audit_creation_method SHELXL-2013
_cell_angle_alpha 90
_cell_angle_beta 90
_cell_angle_gamma 120
_cell_formula_units_Z 6
_cell_length_a 22.891(10)
_cell_length_b 22.891
_cell_length_c 23.847(11)
_cell_measurement_reflns_used 1389
_cell_measurement_temperature 290(2)
_cell_measurement_theta_max 14.402
_cell_measurement_theta_min 2.225
_cell_volume 10822(7)
_computing_cell_refinement 'Bruker SAINT'
_computing_data_collection 'Bruker APEX'
_computing_data_reduction 'Bruker SAINT, SADABS, XPREP'
_computing_molecular_graphics 'WINGX v2013.3 (Farrugia, 2013)'
_computing_publication_material 'WINGX v2013.3 (Farrugia, 2013)'
_computing_structure_refinement 'SHELXL-2013 (Sheldrick, 2013)'
_computing_structure_solution 'SHELXS-97 (Sheldrick, 1997)'
_diffrn_ambient_temperature 290(2)
_diffrn_measured_fraction_theta_full 0.972
_diffrn_measured_fraction_theta_max 0.998
_diffrn_measurement_device_type 'Bruker X8 APEX2 CCD area detector'
_diffrn_measurement_method '\w and \f scans'
_diffrn_radiation_type MoK\a
_diffrn_radiation_wavelength 0.71073
_diffrn_reflns_av_R_equivalents 0.1262
_diffrn_reflns_av_unetI/netI 0.0646
_diffrn_reflns_laue_measured_fraction_full 0.972
_diffrn_reflns_laue_measured_fraction_max 0.998
_diffrn_reflns_limit_h_max 27
_diffrn_reflns_limit_h_min -27
_diffrn_reflns_limit_k_max 27
_diffrn_reflns_limit_k_min -25
_diffrn_reflns_limit_l_max 28
_diffrn_reflns_limit_l_min -28
_diffrn_reflns_number 23835
_diffrn_reflns_point_group_measured_fraction_full 0.972
_diffrn_reflns_point_group_measured_fraction_max 0.998
_diffrn_reflns_theta_full 25.242
_diffrn_reflns_theta_max 24.999
_diffrn_reflns_theta_min 2.225
_exptl_absorpt_coefficient_mu 0.960
_exptl_absorpt_correction_T_max 0.7459
_exptl_absorpt_correction_T_min 0.6626
_exptl_absorpt_correction_type multi-scan
_exptl_absorpt_process_details SADABS
_exptl_crystal_colour colourless
_exptl_crystal_density_diffrn 1.450
_exptl_crystal_description block
_exptl_crystal_F_000 4668
_exptl_crystal_size_max 0.220
_exptl_crystal_size_mid 0.170
_exptl_crystal_size_min 0.110
_refine_diff_density_max 0.410
_refine_diff_density_min -0.394
_refine_diff_density_rms 0.089
_refine_ls_extinction_coef 0.00035(9)
_refine_ls_extinction_expression Fc^*^=kFc[1+0.001xFc^2^\l^3^/sin(2\q)]^-1/4^
_refine_ls_extinction_method SHELXL
_refine_ls_goodness_of_fit_ref 0.895
_refine_ls_hydrogen_treatment constr
_refine_ls_matrix_type full
_refine_ls_number_parameters 157
_refine_ls_number_reflns 2302
_refine_ls_number_restraints 54
_refine_ls_restrained_S_all 0.892
_refine_ls_R_factor_all 0.1264
_refine_ls_R_factor_gt 0.0577
_refine_ls_shift/su_max 0.000
_refine_ls_shift/su_mean 0.000
_refine_ls_structure_factor_coef Fsqd
_refine_ls_weighting_details 'w=1/[\s^2^(Fo^2^)+(0.1140P)^2^] where P=(Fo^2^+2Fc^2^)/3'
_refine_ls_weighting_scheme calc
_refine_ls_wR_factor_gt 0.1526
_refine_ls_wR_factor_ref 0.1949
_reflns_Friedel_coverage 0.000
_reflns_number_gt 1013
_reflns_number_total 2302
_reflns_threshold_expression 'I > 2\s(I)'
_cod_data_source_file cg5b00428_si_002.cif
_cod_data_source_block 3
_cod_depositor_comments 'Adding full bibliography for 4513274--4513276.cif.'
_cod_original_cell_volume 10822(11)
_cod_database_code 4513276
_shelx_space_group_comment
;
The symmetry employed for this shelxl refinement is uniquely defined
by the following loop, which should always be used as a source of
symmetry information in preference to the above space-group names.
They are only intended as comments.
;
_shelx_estimated_absorpt_t_min 0.817
_shelx_estimated_absorpt_t_max 0.902
_shelxl_version_number 2013-4

loop_
_space_group_symop_operation_xyz
'x, y, z'
'-y, x-y, z'
'-x+y, -x, z'
'x-y, -y, -z'
'-x, -x+y, -z'
'y, x, -z'
'x+2/3, y+1/3, z+1/3'
'-y+2/3, x-y+1/3, z+1/3'
'-x+y+2/3, -x+1/3, z+1/3'
'x-y+2/3, -y+1/3, -z+1/3'
'-x+2/3, -x+y+1/3, -z+1/3'
'y+2/3, x+1/3, -z+1/3'
'x+1/3, y+2/3, z+2/3'
'-y+1/3, x-y+2/3, z+2/3'
'-x+y+1/3, -x+2/3, z+2/3'
'x-y+1/3, -y+2/3, -z+2/3'
'-x+1/3, -x+y+2/3, -z+2/3'
'y+1/3, x+2/3, -z+2/3'
'-x, -y, -z'
'y, -x+y, -z'
'x-y, x, -z'
'-x+y, y, z'
'x, x-y, z'
'-y, -x, z'
'-x+2/3, -y+1/3, -z+1/3'
'y+2/3, -x+y+1/3, -z+1/3'
'x-y+2/3, x+1/3, -z+1/3'
'-x+y+2/3, y+1/3, z+1/3'
'x+2/3, x-y+1/3, z+1/3'
'-y+2/3, -x+1/3, z+1/3'
'-x+1/3, -y+2/3, -z+2/3'
'y+1/3, -x+y+2/3, -z+2/3'
'x-y+1/3, x+2/3, -z+2/3'
'-x+y+1/3, y+2/3, z+2/3'
'x+1/3, x-y+2/3, z+2/3'
'-y+1/3, -x+2/3, z+2/3'

loop_
_atom_site_label
_atom_site_type_symbol
_atom_site_fract_x
_atom_site_fract_y
_atom_site_fract_z
_atom_site_U_iso_or_equiv
_atom_site_adp_type
_atom_site_occupancy
_atom_site_site_symmetry_order
_atom_site_calc_flag
_atom_site_refinement_flags_posn
_atom_site_refinement_flags_adp
_atom_site_refinement_flags_occupancy
Ag1 Ag 0.18534(4) 0.09267(2) 0.73664(3) 0.1038(5) Uani 1 2 d S TU P
N1 N 0.2229(3) 0.1801(3) 0.8015(2) 0.0919(16) Uani 1 1 d . U .
N2 N 0.2677(3) 0.1862(3) 0.8411(2) 0.0803(15) Uani 1 1 d . U .
N3 N 0.4256(4) 0.2128(2) 0.6819(4) 0.091(2) Uani 1 2 d S TU P
N4 N 0.0714(3) 0.03571(17) 0.7121(3) 0.0706(18) Uani 1 2 d S TU P
N5 N 0.0000 0.0000 0.6277(5) 0.086(4) Uani 1 6 d S TU P
C1 C 0.2720(5) 0.2274(4) 0.8835(3) 0.117(3) Uani 1 1 d . U .
H1 H 0.3000 0.2391 0.9147 0.141 Uiso 1 1 calc R U .
C2 C 0.2274(6) 0.2482(5) 0.8718(4) 0.146(4) Uani 1 1 d . U .
H2 H 0.2176 0.2761 0.8934 0.175 Uiso 1 1 calc R U .
C3 C 0.1993(5) 0.2185(5) 0.8196(4) 0.125(3) Uani 1 1 d . U .
H3 H 0.1677 0.2252 0.8004 0.150 Uiso 1 1 calc R U .
C4 C 0.3082(5) 0.1541(2) 0.8340(4) 0.075(2) Uani 1 2 d S TU P
H4 H 0.3417 0.1709 0.8642 0.090 Uiso 1 2 calc R U P
C5 C 0.3465(5) 0.1732(2) 0.7800(4) 0.076(2) Uani 1 2 d S TU P
C6 C 0.3677(4) 0.1328(4) 0.7552(3) 0.091(2) Uani 1 1 d . U .
H6 H 0.3566 0.0915 0.7713 0.109 Uiso 1 1 calc R U .
C7 C 0.4048(4) 0.1532(4) 0.7073(3) 0.100(2) Uani 1 1 d . U .
H7 H 0.4167 0.1237 0.6909 0.120 Uiso 1 1 calc R U .
C8 C 0.0697(5) 0.0348(2) 0.6499(4) 0.085(3) Uani 1 2 d S TU P
H8A H 0.0932 0.0809 0.6361 0.102 Uiso 0.5 1 calc R U P
H8B H 0.0932 0.0124 0.6361 0.102 Uiso 0.5 1 calc R U P
C9 C 0.0347(2) -0.0347(2) 0.7325(3) 0.072(2) Uani 1 2 d S TU P
H9A H 0.0347 -0.0347 0.7732 0.087 Uiso 1 2 calc R U P
H9B H 0.0580 -0.0580 0.7200 0.087 Uiso 1 2 calc R U P
P1 P 0.1282(2) 0.28330(18) 0.67364(13) 0.103(2) Uani 0.5 1 d G U P
F1 F 0.1517(5) 0.3046(3) 0.73535(19) 0.146(2) Uani 1 2 d G TU P
F2 F 0.1047(4) 0.2620(3) 0.6119(2) 0.180(7) Uani 0.5 1 d G U P
F3 F 0.0670(3) 0.2162(3) 0.6950(3) 0.138(4) Uani 0.5 1 d G U P
F4 F 0.1894(4) 0.3504(3) 0.6523(3) 0.189(5) Uani 0.5 1 d G U P
F5 F 0.1716(4) 0.2483(5) 0.6703(4) 0.224(7) Uani 0.5 1 d G U P
F6 F 0.0847(4) 0.3183(4) 0.6770(4) 0.158(4) Uani 0.5 1 d G U P

loop_
_atom_site_aniso_label
_atom_site_aniso_U_11
_atom_site_aniso_U_22
_atom_site_aniso_U_33
_atom_site_aniso_U_23
_atom_site_aniso_U_13
_atom_site_aniso_U_12
Ag1 0.0793(7) 0.1282(8) 0.0875(7) -0.0051(2) -0.0101(4) 0.0397(3)
N1 0.098(4) 0.108(5) 0.083(4) 0.000(3) -0.008(3) 0.062(4)
N2 0.095(4) 0.074(4) 0.079(3) -0.004(3) -0.001(3) 0.048(3)
N3 0.068(5) 0.094(5) 0.101(6) -0.001(2) -0.002(4) 0.034(3)
N4 0.067(4) 0.074(3) 0.068(4) 0.0032(17) 0.006(3) 0.033(2)
N5 0.092(6) 0.092(6) 0.073(8) 0.000 0.000 0.046(3)
C1 0.180(9) 0.105(6) 0.096(5) -0.020(4) -0.009(5) 0.093(6)
C2 0.241(13) 0.149(9) 0.125(7) -0.006(6) 0.013(7) 0.156(10)
C3 0.163(8) 0.140(7) 0.127(7) 0.015(5) 0.011(6) 0.117(7)
C4 0.083(6) 0.072(4) 0.073(5) -0.004(2) -0.007(4) 0.041(3)
C5 0.074(6) 0.073(4) 0.080(5) -0.003(2) -0.005(4) 0.037(3)
C6 0.104(6) 0.102(5) 0.092(5) 0.017(4) 0.013(4) 0.070(5)
C7 0.102(6) 0.106(6) 0.107(5) -0.010(5) 0.003(4) 0.064(5)
C8 0.077(6) 0.101(5) 0.069(5) 0.005(2) 0.010(4) 0.038(3)
C9 0.080(4) 0.080(4) 0.064(5) -0.001(2) 0.001(2) 0.045(5)
P1 0.094(6) 0.113(3) 0.099(2) 0.025(2) 0.008(2) 0.049(3)
F1 0.158(4) 0.166(6) 0.116(4) 0.001(4) 0.000(2) 0.083(3)
F2 0.225(16) 0.165(8) 0.096(5) 0.019(5) 0.027(5) 0.059(7)
F3 0.162(7) 0.102(5) 0.129(7) 0.050(5) 0.030(6) 0.049(5)
F4 0.133(9) 0.171(8) 0.174(7) 0.042(6) 0.046(9) 0.010(7)
F5 0.247(15) 0.293(18) 0.245(18) 0.002(15) 0.053(13) 0.221(16)
F6 0.175(9) 0.154(9) 0.185(10) 0.006(8) -0.016(7) 0.113(8)

loop_
_atom_type_symbol
_atom_type_description
_atom_type_scat_dispersion_real
_atom_type_scat_dispersion_imag
_atom_type_scat_source
C C 0.0033 0.0016 'International Tables Vol C Tables 4.2.6.8 and 6.1.1.4'
H H 0.0000 0.0000 'International Tables Vol C Tables 4.2.6.8 and 6.1.1.4'
N N 0.0061 0.0033 'International Tables Vol C Tables 4.2.6.8 and 6.1.1.4'
F F 0.0171 0.0103 'International Tables Vol C Tables 4.2.6.8 and 6.1.1.4'
P P 0.1023 0.0942 'International Tables Vol C Tables 4.2.6.8 and 6.1.1.4'
Ag Ag -0.8971 1.1015 'International Tables Vol C Tables 4.2.6.8 and 6.1.1.4'

loop_
_geom_angle_atom_site_label_1
_geom_angle_atom_site_label_2
_geom_angle_atom_site_label_3
_geom_angle
_geom_angle_site_symmetry_1
_geom_angle_site_symmetry_3
N3 Ag1 N1 115.5(2) 25_556 23
N3 Ag1 N1 115.5(2) 25_556 .
N1 Ag1 N1 85.0(3) 23 .
N3 Ag1 N4 104.0(3) 25_556 .
N1 Ag1 N4 118.46(19) 23 .
N1 Ag1 N4 118.46(19) . .
C3 N1 N2 104.2(7) . .
C3 N1 Ag1 134.0(6) . .
N2 N1 Ag1 119.3(4) . .
N1 N2 C1 112.4(6) . .
N1 N2 C4 120.7(6) . .
C1 N2 C4 126.7(7) . .
C7 N3 C7 114.0(10) . 23
C7 N3 Ag1 122.8(5) . 25_556
C7 N3 Ag1 122.8(5) 23 25_556
C9 N4 C9 107.4(8) . 2
C9 N4 C8 108.5(5) . .
C9 N4 C8 108.5(5) 2 .
C9 N4 Ag1 113.2(4) . .
C9 N4 Ag1 113.2(4) 2 .
C8 N4 Ag1 105.8(5) . .
C8 N5 C8 107.9(6) . 3
C8 N5 C8 107.9(6) . 2
C8 N5 C8 107.9(6) 3 2
N2 C1 C2 106.7(8) . .
C1 C2 C3 104.8(8) . .
N1 C3 C2 111.8(8) . .
N2 C4 N2 111.3(7) . 23
N2 C4 C5 112.3(5) . .
N2 C4 C5 112.3(5) 23 .
C6 C5 C6 116.3(9) 23 .
C6 C5 C4 121.7(5) 23 .
C6 C5 C4 121.7(5) . .
C7 C6 C5 120.1(7) . .
N3 C7 C6 124.7(8) . .
N5 C8 N4 112.3(8) . .
N4 C9 N4 112.0(8) . 3
F2 P1 F3 90.0 . .
F2 P1 F6 90.0 . .
F3 P1 F6 90.0 . .
F2 P1 F5 90.0 . .
F3 P1 F5 90.0 . .
F6 P1 F5 180.0 . .
F2 P1 F1 180.0 . .
F3 P1 F1 90.0 . .
F6 P1 F1 90.0 . .
F5 P1 F1 90.0 . .
F2 P1 F4 90.0 . .
F3 P1 F4 180.0 . .
F6 P1 F4 90.0 . .
F5 P1 F4 90.0 . .
F1 P1 F4 90.0 . .

loop_
_geom_bond_atom_site_label_1
_geom_bond_atom_site_label_2
_geom_bond_distance
_geom_bond_site_symmetry_2
Ag1 N3 2.313(9) 25_556
Ag1 N1 2.327(6) 23
Ag1 N1 2.327(6) .
Ag1 N4 2.333(7) .
N1 C3 1.315(9) .
N1 N2 1.349(7) .
N2 C1 1.353(9) .
N2 C4 1.451(7) .
N3 C7 1.345(9) .
N3 C7 1.345(9) 23
N3 Ag1 2.313(9) 25_556
N4 C9 1.479(6) .
N4 C9 1.479(6) 2
N4 C8 1.485(11) .
N5 C8 1.479(10) .
N5 C8 1.479(10) 3
N5 C8 1.479(10) 2
C1 C2 1.353(12) .
C2 C3 1.410(12) .
C4 N2 1.451(7) 23
C4 C5 1.496(12) .
C5 C6 1.374(8) 23
C5 C6 1.374(8) .
C6 C7 1.360(10) .
C9 N4 1.479(6) 3
P1 P1 0.617(10) 22
P1 F5 1.044(9) 22
P1 F4 1.425(3) 22
P1 F2 1.559(4) .
P1 F3 1.559(4) .
P1 F6 1.559(4) .
P1 F5 1.559(4) .
P1 F1 1.559(4) .
P1 F4 1.559(4) .
